data_7714269
loop_
_publ_author_name
'Kannan, Ramkumar'
'Nayak, Prakash'
'Arumugam, Ramar'
'Krishna Rao, D.'
'Mote, Kaustubh R.'
'Murali, Anna Chandrasekar'
'Venkatasubbaiah, Krishnan'
'Chandrasekhar, Vadapalli'

_publ_section_title
;
 Blue Emissive Amidinate Based Tetra coordinate Boron Compounds
;
_journal_name_full 'Dalton Transactions'
_journal_paper_doi 10.1039/D3DT03378C
_journal_year 2023
_chemical_formula_moiety 'C31 H43 Li N2 O2'
_chemical_formula_sum 'C31 H43 Li N2 O2'
_chemical_formula_weight 482.61
_space_group_crystal_system orthorhombic
_space_group_IT_number 61
_space_group_name_Hall '-P 2ac 2ab'
_space_group_name_H-M_alt 'P b c a'
_atom_sites_solution_hydrogens mixed
_audit_block_doi 10.5517/ccdc.csd.cc2f74b5
_audit_creation_method SHELXL-2018/3
_audit_update_record
;
2023-05-08 deposited with the CCDC.	2023-10-20 downloaded from the CCDC.
;
_cell_angle_alpha 90
_cell_angle_beta 90
_cell_angle_gamma 90
_cell_formula_units_Z 8
_cell_length_a 15.8107(8)
_cell_length_b 18.7330(8)
_cell_length_c 19.3851(9)
_cell_measurement_reflns_used 9962
_cell_measurement_temperature 108(2)
_cell_measurement_theta_max 31.38
_cell_measurement_theta_min 2.46
_cell_volume 5741.5(5)
_computing_cell_refinement 'Bruker SAINT'
_computing_data_collection 'Bruker APEX2'
_computing_data_reduction 'Bruker SAINT'
_computing_molecular_graphics 'Bruker SHELXTL'
_computing_publication_material 'Bruker SHELXTL'
_computing_structure_refinement 'SHELXL-2018/3 (Sheldrick, 2018)'
_computing_structure_solution 'SHELXT 2014/5 (Sheldrick, 2014)'
_diffrn_ambient_temperature 108(2)
_diffrn_measured_fraction_theta_full 0.995
_diffrn_measured_fraction_theta_max 0.995
_diffrn_measurement_device_type 'Bruker APEX-II CCD'
_diffrn_measurement_method '\f and \w scans'
_diffrn_radiation_type MoK\a
_diffrn_radiation_wavelength 0.71073
_diffrn_reflns_av_R_equivalents 0.0438
_diffrn_reflns_av_unetI/netI 0.0288
_diffrn_reflns_Laue_measured_fraction_full 0.995
_diffrn_reflns_Laue_measured_fraction_max 0.995
_diffrn_reflns_limit_h_max 18
_diffrn_reflns_limit_h_min -18
_diffrn_reflns_limit_k_max 22
_diffrn_reflns_limit_k_min -22
_diffrn_reflns_limit_l_max 23
_diffrn_reflns_limit_l_min -19
_diffrn_reflns_number 36173
_diffrn_reflns_point_group_measured_fraction_full 0.995
_diffrn_reflns_point_group_measured_fraction_max 0.995
_diffrn_reflns_theta_full 24.999
_diffrn_reflns_theta_max 24.999
_diffrn_reflns_theta_min 2.415
_exptl_absorpt_coefficient_mu 0.068
_exptl_absorpt_correction_T_max 0.980
_exptl_absorpt_correction_T_min 0.977
_exptl_absorpt_correction_type multi-scan
_exptl_absorpt_process_details SADABS
_exptl_crystal_colour red
_exptl_crystal_density_diffrn 1.117
_exptl_crystal_description sphere
_exptl_crystal_F_000 2096
_exptl_crystal_size_max 0.347
_exptl_crystal_size_mid 0.307
_exptl_crystal_size_min 0.299
_refine_diff_density_max 0.224
_refine_diff_density_min -0.207
_refine_diff_density_rms 0.032
_refine_ls_extinction_method none
_refine_ls_goodness_of_fit_ref 1.026
_refine_ls_hydrogen_treatment mixed
_refine_ls_matrix_type full
_refine_ls_number_parameters 448
_refine_ls_number_reflns 5029
_refine_ls_number_restraints 583
_refine_ls_restrained_S_all 1.012
_refine_ls_R_factor_all 0.0461
_refine_ls_R_factor_gt 0.0411
_refine_ls_shift/su_max 0.006
_refine_ls_shift/su_mean 0.000
_refine_ls_structure_factor_coef Fsqd
_refine_ls_weighting_details 'w=1/[\s^2^(Fo^2^)+(0.0454P)^2^+2.4467P] where P=(Fo^2^+2Fc^2^)/3'
_refine_ls_weighting_scheme calc
_refine_ls_wR_factor_gt 0.1023
_refine_ls_wR_factor_ref 0.1069
_reflns_Friedel_coverage 0.000
_reflns_number_gt 4454
_reflns_number_total 5029
_reflns_threshold_expression 'I > 2\s(I)'
_cod_data_source_file d3dt03378c2.cif
_cod_data_source_block 4Li
_cod_database_code 7714269
_shelx_shelxl_version_number 2018/3
_shelx_space_group_comment
;
The symmetry employed for this shelxl refinement is uniquely defined
by the following loop, which should always be used as a source of
symmetry information in preference to the above space-group names.
They are only intended as comments.
;
_shelx_estimated_absorpt_t_min 0.977
_shelx_estimated_absorpt_t_max 0.980

loop_
_space_group_symop_operation_xyz
'x, y, z'
'-x+1/2, -y, z+1/2'
'-x, y+1/2, -z+1/2'
'x+1/2, -y+1/2, -z'
'-x, -y, -z'
'x-1/2, y, -z-1/2'
'x, -y-1/2, z-1/2'
'-x-1/2, y-1/2, z'

loop_
_atom_site_label
_atom_site_type_symbol
_atom_site_fract_x
_atom_site_fract_y
_atom_site_fract_z
_atom_site_U_iso_or_equiv
_atom_site_adp_type
_atom_site_occupancy
_atom_site_site_symmetry_order
_atom_site_calc_flag
_atom_site_refinement_flags_posn
_atom_site_refinement_flags_adp
_atom_site_refinement_flags_occupancy
_atom_site_disorder_assembly
_atom_site_disorder_group
O1 O 0.6577(5) 0.6265(4) 0.6474(6) 0.031(2) Uani 0.54(2) 1 d D U P A 1
O1A O 0.6593(6) 0.6282(5) 0.6486(6) 0.025(3) Uani 0.46(2) 1 d D U P A 2
O2 O 0.7837(2) 0.5022(2) 0.6241(2) 0.0394(8) Uani 0.606(5) 1 d D U P A 1
O2A O 0.7538(4) 0.4919(3) 0.6146(3) 0.0326(11) Uani 0.394(5) 1 d D U P A 2
N1 N 0.82105(6) 0.64840(6) 0.53052(5) 0.0240(2) Uani 1 1 d . . . . .
N2 N 0.71288(7) 0.59091(7) 0.48182(6) 0.0324(3) Uani 1 1 d . . . . .
C1 C 0.77682(8) 0.63612(6) 0.47343(6) 0.0221(3) Uani 1 1 d . . . . .
C2 C 0.79969(8) 0.66885(7) 0.40474(6) 0.0223(3) Uani 1 1 d . . . . .
C3 C 0.76659(8) 0.73549(7) 0.38545(6) 0.0261(3) Uani 1 1 d . . . . .
C4 C 0.70890(9) 0.77420(8) 0.42840(7) 0.0324(3) Uani 1 1 d . . . . .
H4 H 0.692107 0.754403 0.471387 0.039 Uiso 1 1 calc R U . . .
C5 C 0.67778(10) 0.83857(8) 0.40891(8) 0.0397(4) Uani 1 1 d . . . . .
H5 H 0.639311 0.863096 0.438161 0.048 Uiso 1 1 calc R U . . .
C6 C 0.70229(10) 0.86966(8) 0.34500(9) 0.0432(4) Uani 1 1 d . . . . .
H6 H 0.680536 0.915000 0.332077 0.052 Uiso 1 1 calc R U . . .
C7 C 0.75647(10) 0.83498(8) 0.30247(8) 0.0388(4) Uani 1 1 d . . . . .
H7 H 0.772239 0.856373 0.259942 0.047 Uiso 1 1 calc R U . . .
C8 C 0.79035(9) 0.76662(7) 0.32058(7) 0.0294(3) Uani 1 1 d . . . . .
C9 C 0.84547(9) 0.72983(7) 0.27729(7) 0.0300(3) Uani 1 1 d . . . . .
H9 H 0.860884 0.750418 0.234307 0.036 Uiso 1 1 calc R U . . .
C10 C 0.87850(8) 0.66362(7) 0.29550(6) 0.0253(3) Uani 1 1 d . . . . .
C11 C 0.93615(9) 0.62611(8) 0.25175(7) 0.0321(3) Uani 1 1 d . . . . .
H11 H 0.951796 0.646308 0.208647 0.039 Uiso 1 1 calc R U . . .
C12 C 0.96882(9) 0.56222(8) 0.27079(7) 0.0339(3) Uani 1 1 d . . . . .
H12 H 1.007254 0.538201 0.241121 0.041 Uiso 1 1 calc R U . . .
C13 C 0.94595(8) 0.53100(7) 0.33479(7) 0.0307(3) Uani 1 1 d . . . . .
H13 H 0.968992 0.486071 0.347589 0.037 Uiso 1 1 calc R U . . .
C14 C 0.89121(8) 0.56491(7) 0.37805(7) 0.0256(3) Uani 1 1 d . . . . .
H14 H 0.876566 0.543266 0.420730 0.031 Uiso 1 1 calc R U . . .
C15 C 0.85555(7) 0.63236(7) 0.36032(6) 0.0220(3) Uani 1 1 d . . . . .
C16 C 0.89351(8) 0.69605(7) 0.54153(6) 0.0253(3) Uani 1 1 d . . . . .
C17 C 0.96124(9) 0.69970(9) 0.48503(7) 0.0396(4) Uani 1 1 d . . . . .
H17A H 0.978715 0.651230 0.472444 0.059 Uiso 1 1 calc R U . . .
H17B H 1.010269 0.726359 0.502141 0.059 Uiso 1 1 calc R U . . .
H17C H 0.938012 0.723856 0.444380 0.059 Uiso 1 1 calc R U . . .
C18 C 0.93634(9) 0.66674(8) 0.60643(7) 0.0363(3) Uani 1 1 d . . . . .
H18A H 0.894593 0.662850 0.643613 0.054 Uiso 1 1 calc R U . . .
H18B H 0.981796 0.699122 0.620634 0.054 Uiso 1 1 calc R U . . .
H18C H 0.960036 0.619484 0.596601 0.054 Uiso 1 1 calc R U . . .
C19 C 0.86353(9) 0.77219(8) 0.55743(8) 0.0379(3) Uani 1 1 d . . . . .
H19A H 0.838759 0.793307 0.515823 0.057 Uiso 1 1 calc R U . . .
H19B H 0.911763 0.801111 0.572506 0.057 Uiso 1 1 calc R U . . .
H19C H 0.820918 0.770797 0.594119 0.057 Uiso 1 1 calc R U . . .
C20 C 0.64817(9) 0.56782(8) 0.43232(7) 0.0352(3) Uani 1 1 d D U . . .
C21 C 0.67428(16) 0.55606(17) 0.35794(12) 0.0427(6) Uani 0.780(3) 1 d D U P B 1
H21A H 0.683540 0.602317 0.335557 0.064 Uiso 0.780(3) 1 calc R U P B 1
H21B H 0.629501 0.530110 0.333596 0.064 Uiso 0.780(3) 1 calc R U P B 1
H21C H 0.726691 0.528165 0.356578 0.064 Uiso 0.780(3) 1 calc R U P B 1
C21A C 0.6105(5) 0.6403(4) 0.3795(4) 0.045(2) Uani 0.220(3) 1 d D U P B 2
H21D H 0.595852 0.680964 0.408871 0.067 Uiso 0.220(3) 1 calc R U P B 2
H21E H 0.560354 0.624799 0.353814 0.067 Uiso 0.220(3) 1 calc R U P B 2
H21F H 0.654917 0.654421 0.346930 0.067 Uiso 0.220(3) 1 calc R U P B 2
C22 C 0.62204(13) 0.49086(10) 0.45952(11) 0.0425(6) Uani 0.780(3) 1 d D U P B 1
H22A H 0.669901 0.458062 0.454270 0.064 Uiso 0.780(3) 1 calc R U P B 1
H22B H 0.573834 0.473152 0.432744 0.064 Uiso 0.780(3) 1 calc R U P B 1
H22C H 0.606275 0.493911 0.508327 0.064 Uiso 0.780(3) 1 calc R U P B 1
C22A C 0.6802(6) 0.5216(5) 0.3798(5) 0.044(2) Uani 0.220(3) 1 d D U P B 2
H22D H 0.723856 0.546675 0.353305 0.066 Uiso 0.220(3) 1 calc R U P B 2
H22E H 0.634032 0.507552 0.348977 0.066 Uiso 0.220(3) 1 calc R U P B 2
H22F H 0.704755 0.478971 0.401180 0.066 Uiso 0.220(3) 1 calc R U P B 2
C23 C 0.57276(12) 0.61458(11) 0.43819(12) 0.0422(6) Uani 0.780(3) 1 d D U P B 1
H23A H 0.556106 0.618460 0.486740 0.063 Uiso 0.780(3) 1 calc R U P B 1
H23B H 0.526061 0.594051 0.411518 0.063 Uiso 0.780(3) 1 calc R U P B 1
H23C H 0.586314 0.662107 0.420187 0.063 Uiso 0.780(3) 1 calc R U P B 1
C23A C 0.5705(5) 0.5524(5) 0.4670(4) 0.057(3) Uani 0.220(3) 1 d D U P B 2
H23D H 0.579838 0.514477 0.500945 0.086 Uiso 0.220(3) 1 calc R U P B 2
H23E H 0.528200 0.536832 0.433308 0.086 Uiso 0.220(3) 1 calc R U P B 2
H23F H 0.550336 0.595486 0.490550 0.086 Uiso 0.220(3) 1 calc R U P B 2
C24 C 0.64035(10) 0.70250(8) 0.64458(9) 0.0375(3) Uani 1 1 d D U . . .
H24A H 0.631827 0.717828 0.596201 0.045 Uiso 0.54(2) 1 calc R U P A 1
H24B H 0.688424 0.729672 0.664093 0.045 Uiso 0.54(2) 1 calc R U P A 1
C25 C 0.5622(7) 0.7158(6) 0.6857(7) 0.043(2) Uani 0.54(2) 1 d D U P A 1
H25A H 0.528549 0.755494 0.666120 0.051 Uiso 0.54(2) 1 calc R U P A 1
H25B H 0.575785 0.726630 0.734493 0.051 Uiso 0.54(2) 1 calc R U P A 1
C25A C 0.5668(8) 0.7119(7) 0.6942(9) 0.044(3) Uani 0.46(2) 1 d D U P A 2
H25C H 0.534065 0.755623 0.683959 0.053 Uiso 0.46(2) 1 calc R U P A 2
H25D H 0.586194 0.713173 0.742779 0.053 Uiso 0.46(2) 1 calc R U P A 2
C26 C 0.51592(12) 0.64468(10) 0.67897(13) 0.0613(5) Uani 1 1 d D U . . .
H26A H 0.483974 0.634072 0.721674 0.074 Uiso 0.54(2) 1 calc R U P A 1
H26B H 0.475703 0.646258 0.639854 0.074 Uiso 0.54(2) 1 calc R U P A 1
C27 C 0.5813(6) 0.5894(4) 0.6669(7) 0.040(2) Uani 0.54(2) 1 d D U P A 1
H27A H 0.590805 0.561157 0.709343 0.048 Uiso 0.54(2) 1 calc R U P A 1
H27B H 0.563259 0.556617 0.629620 0.048 Uiso 0.54(2) 1 calc R U P A 1
C27A C 0.5871(6) 0.5911(4) 0.6755(7) 0.0299(19) Uani 0.46(2) 1 d D U P A 2
H27C H 0.599595 0.572043 0.722047 0.036 Uiso 0.46(2) 1 calc R U P A 2
H27D H 0.571673 0.550882 0.644953 0.036 Uiso 0.46(2) 1 calc R U P A 2
C28 C 0.8374(2) 0.46204(14) 0.57781(14) 0.0350(8) Uani 0.606(5) 1 d D U P A 1
H28A H 0.895541 0.481667 0.578012 0.042 Uiso 0.606(5) 1 calc R U P A 1
H28B H 0.815116 0.464078 0.530123 0.042 Uiso 0.606(5) 1 calc R U P A 1
C28A C 0.7850(4) 0.4427(2) 0.5633(2) 0.0419(13) Uani 0.394(5) 1 d D U P A 2
H28C H 0.814922 0.468583 0.526043 0.050 Uiso 0.394(5) 1 calc R U P A 2
H28D H 0.737910 0.415116 0.542733 0.050 Uiso 0.394(5) 1 calc R U P A 2
C29 C 0.8373(7) 0.3860(4) 0.6040(4) 0.0396(18) Uani 0.606(5) 1 d D U P A 1
H29A H 0.802165 0.355159 0.574059 0.048 Uiso 0.606(5) 1 calc R U P A 1
H29B H 0.895487 0.366623 0.605406 0.048 Uiso 0.606(5) 1 calc R U P A 1
C29A C 0.8452(9) 0.3936(6) 0.6012(6) 0.034(2) Uani 0.394(5) 1 d D U P A 2
H29C H 0.903637 0.412508 0.600260 0.041 Uiso 0.394(5) 1 calc R U P A 2
H29D H 0.844697 0.345088 0.581036 0.041 Uiso 0.394(5) 1 calc R U P A 2
C30 C 0.8005(7) 0.3902(4) 0.6754(4) 0.0367(19) Uani 0.606(5) 1 d D U P A 1
H30A H 0.841402 0.373258 0.710402 0.044 Uiso 0.606(5) 1 calc R U P A 1
H30B H 0.747872 0.361881 0.678979 0.044 Uiso 0.606(5) 1 calc R U P A 1
C30A C 0.8097(10) 0.3934(6) 0.6743(6) 0.034(2) Uani 0.394(5) 1 d D U P A 2
H30C H 0.782204 0.347305 0.685191 0.041 Uiso 0.394(5) 1 calc R U P A 2
H30D H 0.854500 0.403037 0.708695 0.041 Uiso 0.394(5) 1 calc R U P A 2
C31 C 0.7827(3) 0.46992(17) 0.68363(16) 0.0349(8) Uani 0.606(5) 1 d D U P A 1
H31A H 0.726774 0.476587 0.705602 0.042 Uiso 0.606(5) 1 calc R U P A 1
H31B H 0.826028 0.491415 0.714135 0.042 Uiso 0.606(5) 1 calc R U P A 1
C31A C 0.7456(4) 0.4537(3) 0.6719(3) 0.0425(13) Uani 0.394(5) 1 d D U P A 2
H31C H 0.687815 0.433551 0.674156 0.051 Uiso 0.394(5) 1 calc R U P A 2
H31D H 0.753682 0.485041 0.712454 0.051 Uiso 0.394(5) 1 calc R U P A 2
Li1 Li 0.73805(14) 0.58824(11) 0.58222(11) 0.0288(5) Uani 1 1 d D . . . .
H24C H 0.625(2) 0.7114(18) 0.5960(18) 0.035 Uiso 0.46(2) 1 d . U P A 2
H24D H 0.695(2) 0.7275(18) 0.6567(17) 0.035 Uiso 0.46(2) 1 d . U P A 2
H26C H 0.467(2) 0.6355(18) 0.7017(18) 0.035 Uiso 0.46(2) 1 d . U P A 2
H26D H 0.496(2) 0.6590(18) 0.6183(18) 0.035 Uiso 0.46(2) 1 d . U P A 2

loop_
_atom_site_aniso_label
_atom_site_aniso_U_11
_atom_site_aniso_U_22
_atom_site_aniso_U_33
_atom_site_aniso_U_23
_atom_site_aniso_U_13
_atom_site_aniso_U_12
O1 0.034(4) 0.020(4) 0.039(4) 0.003(3) 0.003(3) 0.003(3)
O1A 0.029(4) 0.026(4) 0.022(4) -0.001(3) 0.014(3) -0.003(4)
O2 0.051(2) 0.0323(15) 0.0351(16) 0.0095(11) 0.0139(14) 0.0116(13)
O2A 0.046(3) 0.0247(17) 0.0270(18) -0.0024(13) 0.006(2) 0.0035(18)
N1 0.0209(5) 0.0299(6) 0.0213(5) -0.0003(4) 0.0002(4) -0.0022(4)
N2 0.0284(6) 0.0459(7) 0.0231(6) -0.0036(5) 0.0017(5) -0.0124(5)
C1 0.0199(6) 0.0253(6) 0.0210(6) -0.0013(5) 0.0025(5) 0.0030(5)
C2 0.0189(6) 0.0277(6) 0.0203(6) -0.0021(5) -0.0023(5) -0.0015(5)
C3 0.0240(6) 0.0311(7) 0.0233(6) -0.0014(5) -0.0058(5) 0.0019(5)
C4 0.0287(7) 0.0382(8) 0.0304(7) -0.0041(6) -0.0050(6) 0.0078(6)
C5 0.0350(8) 0.0400(8) 0.0440(9) -0.0093(7) -0.0119(7) 0.0126(6)
C6 0.0471(9) 0.0320(8) 0.0505(10) -0.0004(7) -0.0210(8) 0.0108(7)
C7 0.0473(9) 0.0333(8) 0.0359(8) 0.0070(6) -0.0151(7) 0.0003(7)
C8 0.0316(7) 0.0305(7) 0.0260(7) 0.0018(5) -0.0096(6) -0.0015(6)
C9 0.0368(7) 0.0338(7) 0.0194(6) 0.0027(5) -0.0031(5) -0.0085(6)
C10 0.0243(6) 0.0316(7) 0.0200(6) -0.0042(5) -0.0006(5) -0.0075(5)
C11 0.0323(7) 0.0401(8) 0.0240(7) -0.0082(6) 0.0063(6) -0.0111(6)
C12 0.0259(7) 0.0403(8) 0.0354(8) -0.0178(6) 0.0085(6) -0.0065(6)
C13 0.0250(7) 0.0280(7) 0.0392(8) -0.0094(6) -0.0009(6) -0.0007(5)
C14 0.0237(6) 0.0268(6) 0.0263(7) -0.0027(5) -0.0002(5) -0.0026(5)
C15 0.0190(6) 0.0261(6) 0.0210(6) -0.0032(5) -0.0013(5) -0.0039(5)
C16 0.0211(6) 0.0313(7) 0.0237(6) -0.0030(5) -0.0001(5) -0.0015(5)
C17 0.0274(7) 0.0585(10) 0.0331(8) -0.0114(7) 0.0048(6) -0.0151(7)
C18 0.0325(8) 0.0435(8) 0.0327(8) -0.0034(6) -0.0090(6) -0.0008(6)
C19 0.0318(7) 0.0329(8) 0.0491(9) -0.0050(7) -0.0051(7) -0.0028(6)
C20 0.0238(7) 0.0498(9) 0.0319(7) -0.0104(6) 0.0002(6) -0.0080(6)
C21 0.0303(11) 0.0661(18) 0.0319(13) -0.0116(12) -0.0052(10) -0.0149(13)
C21A 0.039(4) 0.039(4) 0.057(5) -0.007(3) -0.031(4) 0.002(3)
C22 0.0413(11) 0.0351(11) 0.0510(12) -0.0007(9) -0.0051(10) -0.0142(9)
C22A 0.038(4) 0.045(5) 0.048(6) -0.018(4) -0.007(4) -0.008(4)
C23 0.0281(10) 0.0420(12) 0.0563(14) -0.0070(10) -0.0061(9) -0.0005(8)
C23A 0.049(5) 0.079(6) 0.044(4) -0.014(4) 0.001(4) -0.035(4)
C24 0.0412(8) 0.0245(7) 0.0469(9) 0.0037(6) 0.0065(7) 0.0048(6)
C25 0.042(3) 0.037(3) 0.048(3) 0.003(2) 0.001(2) 0.006(3)
C25A 0.037(4) 0.034(4) 0.062(5) -0.007(4) 0.004(3) 0.019(3)
C26 0.0359(9) 0.0496(10) 0.0982(16) -0.0056(10) 0.0187(10) -0.0006(8)
C27 0.034(3) 0.041(3) 0.045(4) -0.003(2) 0.014(3) -0.012(2)
C27A 0.034(3) 0.025(3) 0.030(3) 0.001(2) 0.002(2) -0.003(3)
C28 0.0361(16) 0.0347(14) 0.0341(14) 0.0049(11) 0.0113(12) 0.0087(12)
C28A 0.061(3) 0.030(2) 0.034(2) -0.0059(16) 0.009(2) 0.003(2)
C29 0.046(3) 0.025(2) 0.049(3) 0.0022(18) 0.015(2) -0.0046(19)
C29A 0.035(3) 0.034(4) 0.035(4) -0.009(3) 0.013(3) -0.004(3)
C30 0.047(3) 0.029(3) 0.034(3) 0.000(2) 0.011(2) 0.002(2)
C30A 0.033(4) 0.027(4) 0.043(5) 0.013(3) -0.002(3) 0.000(3)
C31 0.044(2) 0.0323(16) 0.0282(14) 0.0003(11) 0.0009(14) 0.0070(14)
C31A 0.048(3) 0.041(3) 0.039(3) 0.014(2) 0.020(2) 0.007(2)
Li1 0.0322(12) 0.0277(11) 0.0265(11) 0.0019(9) 0.0053(9) 0.0020(9)

loop_
_atom_type_symbol
_atom_type_description
_atom_type_scat_dispersion_real
_atom_type_scat_dispersion_imag
_atom_type_scat_source
C C 0.0033 0.0016 'International Tables Vol C Tables 4.2.6.8 and 6.1.1.4'
H H 0.0000 0.0000 'International Tables Vol C Tables 4.2.6.8 and 6.1.1.4'
Li Li -0.0003 0.0001 'International Tables Vol C Tables 4.2.6.8 and 6.1.1.4'
N N 0.0061 0.0033 'International Tables Vol C Tables 4.2.6.8 and 6.1.1.4'
O O 0.0106 0.0060 'International Tables Vol C Tables 4.2.6.8 and 6.1.1.4'

loop_
_geom_angle_atom_site_label_1
_geom_angle_atom_site_label_2
_geom_angle_atom_site_label_3
_geom_angle
_geom_angle_site_symmetry_1
_geom_angle_site_symmetry_3
_geom_angle_publ_flag
C27 O1 C24 108.9(5) . . ?
C27 O1 Li1 122.9(7) . . ?
C24 O1 Li1 117.7(5) . . ?
C24 O1A C27A 109.0(6) . . ?
C24 O1A Li1 118.3(5) . . ?
C27A O1A Li1 124.4(7) . . ?
C31 O2 C28 108.4(3) . . ?
C31 O2 Li1 138.6(3) . . ?
C28 O2 Li1 113.0(2) . . ?
C31A O2A C28A 105.3(4) . . ?
C31A O2A Li1 139.9(5) . . ?
C28A O2A Li1 114.7(4) . . ?
C1 N1 C16 129.57(10) . . ?
C1 N1 Li1 88.54(10) . . ?
C16 N1 Li1 141.46(10) . . ?
C1 N2 C20 129.66(12) . . ?
C1 N2 Li1 89.06(10) . . ?
C20 N2 Li1 140.57(11) . . ?
N2 C1 N1 114.13(11) . . ?
N2 C1 C2 123.29(11) . . ?
N1 C1 C2 122.55(11) . . ?
N2 C1 Li1 56.88(9) . . ?
N1 C1 Li1 57.40(8) . . ?
C2 C1 Li1 178.02(10) . . ?
C3 C2 C15 120.12(11) . . ?
C3 C2 C1 120.44(11) . . ?
C15 C2 C1 119.44(11) . . ?
C2 C3 C4 122.19(12) . . ?
C2 C3 C8 119.78(12) . . ?
C4 C3 C8 118.03(12) . . ?
C5 C4 C3 121.30(14) . . ?
C5 C4 H4 119.4 . . ?
C3 C4 H4 119.4 . . ?
C4 C5 C6 120.52(14) . . ?
C4 C5 H5 119.7 . . ?
C6 C5 H5 119.7 . . ?
C7 C6 C5 120.39(14) . . ?
C7 C6 H6 119.8 . . ?
C5 C6 H6 119.8 . . ?
C6 C7 C8 121.08(14) . . ?
C6 C7 H7 119.5 . . ?
C8 C7 H7 119.5 . . ?
C9 C8 C7 121.95(13) . . ?
C9 C8 C3 119.37(12) . . ?
C7 C8 C3 118.68(13) . . ?
C10 C9 C8 121.56(12) . . ?
C10 C9 H9 119.2 . . ?
C8 C9 H9 119.2 . . ?
C9 C10 C11 121.80(12) . . ?
C9 C10 C15 119.45(12) . . ?
C11 C10 C15 118.74(12) . . ?
C12 C11 C10 121.04(13) . . ?
C12 C11 H11 119.5 . . ?
C10 C11 H11 119.5 . . ?
C11 C12 C13 120.36(12) . . ?
C11 C12 H12 119.8 . . ?
C13 C12 H12 119.8 . . ?
C14 C13 C12 120.53(13) . . ?
C14 C13 H13 119.7 . . ?
C12 C13 H13 119.7 . . ?
C13 C14 C15 121.08(12) . . ?
C13 C14 H14 119.5 . . ?
C15 C14 H14 119.5 . . ?
C2 C15 C14 122.02(11) . . ?
C2 C15 C10 119.73(11) . . ?
C14 C15 C10 118.25(11) . . ?
N1 C16 C18 104.28(10) . . ?
N1 C16 C17 117.92(10) . . ?
C18 C16 C17 107.12(11) . . ?
N1 C16 C19 110.69(10) . . ?
C18 C16 C19 107.76(11) . . ?
C17 C16 C19 108.53(12) . . ?
C16 C17 H17A 109.5 . . ?
C16 C17 H17B 109.5 . . ?
H17A C17 H17B 109.5 . . ?
C16 C17 H17C 109.5 . . ?
H17A C17 H17C 109.5 . . ?
H17B C17 H17C 109.5 . . ?
C16 C18 H18A 109.5 . . ?
C16 C18 H18B 109.5 . . ?
H18A C18 H18B 109.5 . . ?
C16 C18 H18C 109.5 . . ?
H18A C18 H18C 109.5 . . ?
H18B C18 H18C 109.5 . . ?
C16 C19 H19A 109.5 . . ?
C16 C19 H19B 109.5 . . ?
H19A C19 H19B 109.5 . . ?
C16 C19 H19C 109.5 . . ?
H19A C19 H19C 109.5 . . ?
H19B C19 H19C 109.5 . . ?
C23A C20 C22A 121.2(5) . . ?
C23A C20 N2 110.5(3) . . ?
C22A C20 N2 113.4(4) . . ?
N2 C20 C23 109.63(13) . . ?
N2 C20 C21 118.34(14) . . ?
C23 C20 C21 112.18(18) . . ?
N2 C20 C22 103.40(13) . . ?
C23 C20 C22 107.52(14) . . ?
C21 C20 C22 104.74(17) . . ?
C23A C20 C21A 97.8(5) . . ?
C22A C20 C21A 99.7(5) . . ?
N2 C20 C21A 112.3(2) . . ?
C20 C21 H21A 109.5 . . ?
C20 C21 H21B 109.5 . . ?
H21A C21 H21B 109.5 . . ?
C20 C21 H21C 109.5 . . ?
H21A C21 H21C 109.5 . . ?
H21B C21 H21C 109.5 . . ?
C20 C21A H21D 109.5 . . ?
C20 C21A H21E 109.5 . . ?
H21D C21A H21E 109.5 . . ?
C20 C21A H21F 109.5 . . ?
H21D C21A H21F 109.5 . . ?
H21E C21A H21F 109.5 . . ?
C20 C22 H22A 109.5 . . ?
C20 C22 H22B 109.5 . . ?
H22A C22 H22B 109.5 . . ?
C20 C22 H22C 109.5 . . ?
H22A C22 H22C 109.5 . . ?
H22B C22 H22C 109.5 . . ?
C20 C22A H22D 109.5 . . ?
C20 C22A H22E 109.5 . . ?
H22D C22A H22E 109.5 . . ?
C20 C22A H22F 109.5 . . ?
H22D C22A H22F 109.5 . . ?
H22E C22A H22F 109.5 . . ?
C20 C23 H23A 109.5 . . ?
C20 C23 H23B 109.5 . . ?
H23A C23 H23B 109.5 . . ?
C20 C23 H23C 109.5 . . ?
H23A C23 H23C 109.5 . . ?
H23B C23 H23C 109.5 . . ?
C20 C23A H23D 109.5 . . ?
C20 C23A H23E 109.5 . . ?
H23D C23A H23E 109.5 . . ?
C20 C23A H23F 109.5 . . ?
H23D C23A H23F 109.5 . . ?
H23E C23A H23F 109.5 . . ?
O1 C24 C25 107.5(5) . . ?
O1A C24 C25A 103.8(6) . . ?
O1 C24 H24A 110.2 . . ?
C25 C24 H24A 110.2 . . ?
O1 C24 H24B 110.2 . . ?
C25 C24 H24B 110.2 . . ?
H24A C24 H24B 108.5 . . ?
O1A C24 H24C 106(2) . . ?
C25A C24 H24C 114(2) . . ?
O1A C24 H24D 105(2) . . ?
C25A C24 H24D 117(2) . . ?
H24C C24 H24D 111(3) . . ?
C24 C25 C26 101.8(6) . . ?
C24 C25 H25A 111.4 . . ?
C26 C25 H25A 111.4 . . ?
C24 C25 H25B 111.4 . . ?
C26 C25 H25B 111.4 . . ?
H25A C25 H25B 109.3 . . ?
C24 C25A C26 100.7(6) . . ?
C24 C25A H25C 111.6 . . ?
C26 C25A H25C 111.6 . . ?
C24 C25A H25D 111.6 . . ?
C26 C25A H25D 111.6 . . ?
H25C C25A H25D 109.4 . . ?
C27A C26 C25A 99.4(7) . . ?
C27 C26 C25 106.8(6) . . ?
C27 C26 H26A 110.4 . . ?
C25 C26 H26A 110.4 . . ?
C27 C26 H26B 110.4 . . ?
C25 C26 H26B 110.4 . . ?
H26A C26 H26B 108.6 . . ?
C27A C26 H26C 122(2) . . ?
C25A C26 H26C 121(2) . . ?
C27A C26 H26D 106.6(16) . . ?
C25A C26 H26D 97.9(17) . . ?
H26C C26 H26D 107(3) . . ?
O1 C27 C26 106.8(6) . . ?
O1 C27 H27A 110.4 . . ?
C26 C27 H27A 110.4 . . ?
O1 C27 H27B 110.4 . . ?
C26 C27 H27B 110.4 . . ?
H27A C27 H27B 108.6 . . ?
O1A C27A C26 106.7(6) . . ?
O1A C27A H27C 110.4 . . ?
C26 C27A H27C 110.4 . . ?
O1A C27A H27D 110.4 . . ?
C26 C27A H27D 110.4 . . ?
H27C C27A H27D 108.6 . . ?
O2 C28 C29 106.3(3) . . ?
O2 C28 H28A 110.5 . . ?
C29 C28 H28A 110.5 . . ?
O2 C28 H28B 110.5 . . ?
C29 C28 H28B 110.5 . . ?
H28A C28 H28B 108.7 . . ?
O2A C28A C29A 105.6(5) . . ?
O2A C28A H28C 110.6 . . ?
C29A C28A H28C 110.6 . . ?
O2A C28A H28D 110.6 . . ?
C29A C28A H28D 110.6 . . ?
H28C C28A H28D 108.8 . . ?
C30 C29 C28 105.1(4) . . ?
C30 C29 H29A 110.7 . . ?
C28 C29 H29A 110.7 . . ?
C30 C29 H29B 110.7 . . ?
C28 C29 H29B 110.7 . . ?
H29A C29 H29B 108.8 . . ?
C28A C29A C30A 102.8(7) . . ?
C28A C29A H29C 111.2 . . ?
C30A C29A H29C 111.2 . . ?
C28A C29A H29D 111.2 . . ?
C30A C29A H29D 111.2 . . ?
H29C C29A H29D 109.1 . . ?
C29 C30 C31 102.6(4) . . ?
C29 C30 H30A 111.2 . . ?
C31 C30 H30A 111.2 . . ?
C29 C30 H30B 111.2 . . ?
C31 C30 H30B 111.2 . . ?
H30A C30 H30B 109.2 . . ?
C31A C30A C29A 102.4(6) . . ?
C31A C30A H30C 111.3 . . ?
C29A C30A H30C 111.3 . . ?
C31A C30A H30D 111.3 . . ?
C29A C30A H30D 111.3 . . ?
H30C C30A H30D 109.2 . . ?
O2 C31 C30 111.0(3) . . ?
O2 C31 H31A 109.4 . . ?
C30 C31 H31A 109.4 . . ?
O2 C31 H31B 109.4 . . ?
C30 C31 H31B 109.4 . . ?
H31A C31 H31B 108.0 . . ?
O2A C31A C30A 111.2(5) . . ?
O2A C31A H31C 109.4 . . ?
C30A C31A H31C 109.4 . . ?
O2A C31A H31D 109.4 . . ?
C30A C31A H31D 109.4 . . ?
H31C C31A H31D 108.0 . . ?
O2A Li1 O1A 103.2(3) . . ?
O1 Li1 O2 106.2(3) . . ?
O2A Li1 N2 111.6(2) . . ?
O1 Li1 N2 120.0(4) . . ?
O1A Li1 N2 120.7(4) . . ?
O2 Li1 N2 120.27(17) . . ?
O2A Li1 N1 127.4(2) . . ?
O1 Li1 N1 123.4(3) . . ?
O1A Li1 N1 122.4(3) . . ?
O2 Li1 N1 115.67(16) . . ?
N2 Li1 N1 68.05(8) . . ?
O2A Li1 C1 127.6(2) . . ?
O1 Li1 C1 127.7(3) . . ?
O1A Li1 C1 127.5(3) . . ?
O2 Li1 C1 126.07(16) . . ?
N2 Li1 C1 34.06(6) . . ?
N1 Li1 C1 34.06(5) . . ?

loop_
_geom_bond_atom_site_label_1
_geom_bond_atom_site_label_2
_geom_bond_distance
_geom_bond_site_symmetry_2
_geom_bond_publ_flag
O1 C27 1.444(8) . ?
O1 C24 1.450(7) . ?
O1 Li1 1.930(7) . ?
O1A C24 1.425(9) . ?
O1A C27A 1.433(9) . ?
O1A Li1 1.942(7) . ?
O2 C31 1.303(4) . ?
O2 C28 1.446(4) . ?
O2 Li1 1.943(4) . ?
O2A C31A 1.328(7) . ?
O2A C28A 1.444(6) . ?
O2A Li1 1.927(6) . ?
N1 C1 1.3292(16) . ?
N1 C16 1.4679(16) . ?
N1 Li1 1.999(2) . ?
N2 C1 1.3287(17) . ?
N2 C20 1.4678(17) . ?
N2 Li1 1.987(2) . ?
C1 C2 1.5099(17) . ?
C1 Li1 2.372(2) . ?
C2 C3 1.4042(18) . ?
C2 C15 1.4102(17) . ?
C3 C4 1.4322(19) . ?
C3 C8 1.4362(18) . ?
C4 C5 1.356(2) . ?
C4 H4 0.9500 . ?
C5 C6 1.423(2) . ?
C5 H5 0.9500 . ?
C6 C7 1.355(2) . ?
C6 H6 0.9500 . ?
C7 C8 1.4318(19) . ?
C7 H7 0.9500 . ?
C8 C9 1.392(2) . ?
C9 C10 1.3913(19) . ?
C9 H9 0.9500 . ?
C10 C11 1.4295(19) . ?
C10 C15 1.4331(17) . ?
C11 C12 1.355(2) . ?
C11 H11 0.9500 . ?
C12 C13 1.418(2) . ?
C12 H12 0.9500 . ?
C13 C14 1.3624(18) . ?
C13 H13 0.9500 . ?
C14 C15 1.4256(18) . ?
C14 H14 0.9500 . ?
C16 C18 1.5305(18) . ?
C16 C17 1.5333(18) . ?
C16 C19 1.5345(19) . ?
C17 H17A 0.9800 . ?
C17 H17B 0.9800 . ?
C17 H17C 0.9800 . ?
C18 H18A 0.9800 . ?
C18 H18B 0.9800 . ?
C18 H18C 0.9800 . ?
C19 H19A 0.9800 . ?
C19 H19B 0.9800 . ?
C19 H19C 0.9800 . ?
C20 C23A 1.429(7) . ?
C20 C22A 1.429(8) . ?
C20 C23 1.484(2) . ?
C20 C21 1.516(3) . ?
C20 C22 1.590(2) . ?
C20 C21A 1.802(7) . ?
C21 H21A 0.9800 . ?
C21 H21B 0.9800 . ?
C21 H21C 0.9800 . ?
C21A H21D 0.9800 . ?
C21A H21E 0.9800 . ?
C21A H21F 0.9800 . ?
C22 H22A 0.9800 . ?
C22 H22B 0.9800 . ?
C22 H22C 0.9800 . ?
C22A H22D 0.9800 . ?
C22A H22E 0.9800 . ?
C22A H22F 0.9800 . ?
C23 H23A 0.9800 . ?
C23 H23B 0.9800 . ?
C23 H23C 0.9800 . ?
C23A H23D 0.9800 . ?
C23A H23E 0.9800 . ?
C23A H23F 0.9800 . ?
C24 C25 1.492(9) . ?
C24 C25A 1.519(10) . ?
C24 H24A 0.9900 . ?
C24 H24B 0.9900 . ?
C24 H24C 0.99(3) . ?
C24 H24D 1.01(3) . ?
C25 C26 1.526(9) . ?
C25 H25A 0.9900 . ?
C25 H25B 0.9900 . ?
C25A C26 1.523(11) . ?
C25A H25C 0.9900 . ?
C25A H25D 0.9900 . ?
C26 C27 1.482(8) . ?
C26 C27A 1.509(9) . ?
C26 H26A 0.9900 . ?
C26 H26B 0.9900 . ?
C26 H26C 0.91(4) . ?
C26 H26D 1.25(3) . ?
C27 H27A 0.9900 . ?
C27 H27B 0.9900 . ?
C27A H27C 0.9900 . ?
C27A H27D 0.9900 . ?
C28 C29 1.512(7) . ?
C28 H28A 0.9900 . ?
C28 H28B 0.9900 . ?
C28A C29A 1.512(11) . ?
C28A H28C 0.9900 . ?
C28A H28D 0.9900 . ?
C29 C30 1.502(7) . ?
C29 H29A 0.9900 . ?
C29 H29B 0.9900 . ?
C29A C30A 1.524(11) . ?
C29A H29C 0.9900 . ?
C29A H29D 0.9900 . ?
C30 C31 1.527(7) . ?
C30 H30A 0.9900 . ?
C30 H30B 0.9900 . ?
C30A C31A 1.517(10) . ?
C30A H30C 0.9900 . ?
C30A H30D 0.9900 . ?
C31 H31A 0.9900 . ?
C31 H31B 0.9900 . ?
C31A H31C 0.9900 . ?
C31A H31D 0.9900 . ?

loop_
_geom_torsion_atom_site_label_1
_geom_torsion_atom_site_label_2
_geom_torsion_atom_site_label_3
_geom_torsion_atom_site_label_4
_geom_torsion
_geom_torsion_site_symmetry_1
_geom_torsion_site_symmetry_2
_geom_torsion_site_symmetry_3
_geom_torsion_site_symmetry_4
_geom_torsion_publ_flag
C20 N2 C1 N1 176.26(13) . . . . ?
Li1 N2 C1 N1 4.48(13) . . . . ?
C20 N2 C1 C2 -5.9(2) . . . . ?
Li1 N2 C1 C2 -177.64(12) . . . . ?
C20 N2 C1 Li1 171.78(18) . . . . ?
C16 N1 C1 N2 -178.10(12) . . . . ?
Li1 N1 C1 N2 -4.45(12) . . . . ?
C16 N1 C1 C2 4.00(19) . . . . ?
Li1 N1 C1 C2 177.65(12) . . . . ?
C16 N1 C1 Li1 -173.65(15) . . . . ?
N2 C1 C2 C3 92.98(15) . . . . ?
N1 C1 C2 C3 -89.31(15) . . . . ?
N2 C1 C2 C15 -87.84(15) . . . . ?
N1 C1 C2 C15 89.87(15) . . . . ?
C15 C2 C3 C4 179.26(12) . . . . ?
C1 C2 C3 C4 -1.57(18) . . . . ?
C15 C2 C3 C8 -0.50(18) . . . . ?
C1 C2 C3 C8 178.68(11) . . . . ?
C2 C3 C4 C5 179.85(13) . . . . ?
C8 C3 C4 C5 -0.4(2) . . . . ?
C3 C4 C5 C6 -0.4(2) . . . . ?
C4 C5 C6 C7 0.6(2) . . . . ?
C5 C6 C7 C8 -0.1(2) . . . . ?
C6 C7 C8 C9 179.38(14) . . . . ?
C6 C7 C8 C3 -0.7(2) . . . . ?
C2 C3 C8 C9 0.60(19) . . . . ?
C4 C3 C8 C9 -179.17(12) . . . . ?
C2 C3 C8 C7 -179.30(12) . . . . ?
C4 C3 C8 C7 0.93(18) . . . . ?
C7 C8 C9 C10 179.59(13) . . . . ?
C3 C8 C9 C10 -0.30(19) . . . . ?
C8 C9 C10 C11 -179.00(12) . . . . ?
C8 C9 C10 C15 -0.08(19) . . . . ?
C9 C10 C11 C12 178.89(13) . . . . ?
C15 C10 C11 C12 -0.04(19) . . . . ?
C10 C11 C12 C13 0.3(2) . . . . ?
C11 C12 C13 C14 -0.3(2) . . . . ?
C12 C13 C14 C15 0.02(19) . . . . ?
C3 C2 C15 C14 179.46(11) . . . . ?
C1 C2 C15 C14 0.27(17) . . . . ?
C3 C2 C15 C10 0.12(17) . . . . ?
C1 C2 C15 C10 -179.07(11) . . . . ?
C13 C14 C15 C2 -179.11(12) . . . . ?
C13 C14 C15 C10 0.24(18) . . . . ?
C9 C10 C15 C2 0.18(18) . . . . ?
C11 C10 C15 C2 179.13(11) . . . . ?
C9 C10 C15 C14 -179.19(11) . . . . ?
C11 C10 C15 C14 -0.23(17) . . . . ?
C1 N1 C16 C18 -159.09(12) . . . . ?
Li1 N1 C16 C18 31.1(2) . . . . ?
C1 N1 C16 C17 -40.50(19) . . . . ?
Li1 N1 C16 C17 149.72(15) . . . . ?
C1 N1 C16 C19 85.27(15) . . . . ?
Li1 N1 C16 C19 -84.51(19) . . . . ?
C1 N2 C20 C23A -148.7(5) . . . . ?
Li1 N2 C20 C23A 18.3(5) . . . . ?
C1 N2 C20 C22A 71.5(5) . . . . ?
Li1 N2 C20 C22A -121.5(5) . . . . ?
C1 N2 C20 C23 -92.38(18) . . . . ?
Li1 N2 C20 C23 74.6(2) . . . . ?
C1 N2 C20 C21 38.0(3) . . . . ?
Li1 N2 C20 C21 -155.0(2) . . . . ?
C1 N2 C20 C22 153.19(15) . . . . ?
Li1 N2 C20 C22 -39.8(2) . . . . ?
C1 N2 C20 C21A -40.6(4) . . . . ?
Li1 N2 C20 C21A 126.4(3) . . . . ?
C27A O1A C24 C25A 20.4(13) . . . . ?
Li1 O1A C24 C25A 170.2(9) . . . . ?
C27 O1 C24 C25 19.6(12) . . . . ?
Li1 O1 C24 C25 165.6(8) . . . . ?
O1 C24 C25 C26 -27.9(11) . . . . ?
O1A C24 C25A C26 -40.2(13) . . . . ?
C24 C25A C26 C27A 43.3(13) . . . . ?
C24 C25 C26 C27 26.5(12) . . . . ?
C24 O1 C27 C26 -2.1(13) . . . . ?
Li1 O1 C27 C26 -145.9(8) . . . . ?
C25 C26 C27 O1 -15.7(13) . . . . ?
C24 O1A C27A C26 8.0(13) . . . . ?
Li1 O1A C27A C26 -139.6(9) . . . . ?
C25A C26 C27A O1A -32.5(13) . . . . ?
C31 O2 C28 C29 25.4(6) . . . . ?
Li1 O2 C28 C29 -156.7(5) . . . . ?
C31A O2A C28A C29A -36.7(8) . . . . ?
Li1 O2A C28A C29A 142.7(7) . . . . ?
O2 C28 C29 C30 -14.2(9) . . . . ?
O2A C28A C29A C30A 28.6(12) . . . . ?
C28 C29 C30 C31 -0.1(9) . . . . ?
C28A C29A C30A C31A -11.2(13) . . . . ?
C28 O2 C31 C30 -26.3(6) . . . . ?
Li1 O2 C31 C30 156.6(6) . . . . ?
C29 C30 C31 O2 16.4(9) . . . . ?
C28A O2A C31A C30A 29.9(10) . . . . ?
Li1 O2A C31A C30A -149.2(9) . . . . ?
C29A C30A C31A O2A -11.2(14) . . . . ?
